data_7042724
loop_
_publ_author_name
'Armstrong, David'
'Taullaj, Fioralba'
'Singh, Kamalpreet'
'Mirabi, Bijan'
'Lough, Alan'
'Fekl, Ulrich Werner'

_publ_section_title
;
 Adamantyl Metal Complexes: New Routes to Adamantyl Anions and New
 Transmetallations
;
_journal_name_full 'Dalton Trans.'
_journal_paper_doi 10.1039/C7DT00428A
_journal_year 2017
_chemical_formula_moiety 'C28 H30 Au P'
_chemical_formula_sum 'C28 H30 Au P'
_chemical_formula_weight 594.45
_space_group_crystal_system triclinic
_space_group_IT_number 2
_space_group_name_Hall '-P 1'
_space_group_name_H-M_alt 'P -1'
_symmetry_space_group_name_Hall '-P 1'
_symmetry_space_group_name_H-M 'P -1'
_atom_sites_solution_hydrogens geom
_audit_creation_method SHELXL-2014/7
_audit_update_record
;
2017-01-19 deposited with the CCDC.
2017-04-19 downloaded from the CCDC.
;
_cell_angle_alpha 84.635(4)
_cell_angle_beta 73.822(4)
_cell_angle_gamma 78.439(4)
_cell_formula_units_Z 2
_cell_length_a 10.1522(13)
_cell_length_b 10.8738(14)
_cell_length_c 10.8790(13)
_cell_measurement_reflns_used 9926
_cell_measurement_temperature 147(2)
_cell_measurement_theta_max 24.01
_cell_measurement_theta_min 2.59
_cell_volume 1129.1(2)
_computing_cell_refinement APEX2
_computing_data_collection 'APEX2 (Bruker, 2014)'
_computing_data_reduction 'SAINT (Bruker, 2014)'
_computing_molecular_graphics 'PLATON (Spek, 2009)'
_computing_publication_material 'SHELXTL (Sheldrick, 2008)'
_computing_structure_refinement 'SHELXL-2014/7 (Sheldrick, 2015)'
_computing_structure_solution 'SHELXT (Sheldrick, 2015)'
_diffrn_ambient_temperature 147(2)
_diffrn_measured_fraction_theta_full 1.000
_diffrn_measured_fraction_theta_max 0.999
_diffrn_measurement_device_type 'Bruker Kappa APEX-DUO CCD'
_diffrn_measurement_method '\f and \w scans'
_diffrn_radiation_type MoK\a
_diffrn_radiation_wavelength 0.71073
_diffrn_reflns_av_R_equivalents 0.0606
_diffrn_reflns_av_unetI/netI 0.0438
_diffrn_reflns_Laue_measured_fraction_full 1.000
_diffrn_reflns_Laue_measured_fraction_max 0.999
_diffrn_reflns_limit_h_max 13
_diffrn_reflns_limit_h_min -13
_diffrn_reflns_limit_k_max 14
_diffrn_reflns_limit_k_min -14
_diffrn_reflns_limit_l_max 14
_diffrn_reflns_limit_l_min -14
_diffrn_reflns_number 37052
_diffrn_reflns_point_group_measured_fraction_full 1.000
_diffrn_reflns_point_group_measured_fraction_max 0.999
_diffrn_reflns_theta_full 25.242
_diffrn_reflns_theta_max 27.564
_diffrn_reflns_theta_min 1.913
_diffrn_source 'sealed tube with Bruker Triumph monochromator'
_exptl_absorpt_coefficient_mu 6.598
_exptl_absorpt_correction_T_max 0.7456
_exptl_absorpt_correction_T_min 0.6723
_exptl_absorpt_correction_type multi-scan
_exptl_absorpt_process_details 'SADABS (Bruker, 2014)'
_exptl_crystal_colour colourless
_exptl_crystal_density_diffrn 1.748
_exptl_crystal_description needle
_exptl_crystal_F_000 584
_exptl_crystal_size_max 0.100
_exptl_crystal_size_mid 0.050
_exptl_crystal_size_min 0.050
_refine_diff_density_max 0.777
_refine_diff_density_min -1.243
_refine_diff_density_rms 0.133
_refine_ls_extinction_method none
_refine_ls_goodness_of_fit_ref 1.029
_refine_ls_hydrogen_treatment constr
_refine_ls_matrix_type full
_refine_ls_number_parameters 271
_refine_ls_number_reflns 5227
_refine_ls_number_restraints 0
_refine_ls_restrained_S_all 1.029
_refine_ls_R_factor_all 0.0382
_refine_ls_R_factor_gt 0.0248
_refine_ls_shift/su_max 0.001
_refine_ls_shift/su_mean 0.000
_refine_ls_structure_factor_coef Fsqd
_refine_ls_weighting_details 'w=1/[\s^2^(Fo^2^)+(0.0204P)^2^] where P=(Fo^2^+2Fc^2^)/3'
_refine_ls_weighting_scheme calc
_refine_ls_wR_factor_gt 0.0435
_refine_ls_wR_factor_ref 0.0466
_reflns_Friedel_coverage 0.000
_reflns_number_gt 4428
_reflns_number_total 5227
_reflns_threshold_expression 'I > 2\s(I)'
_cod_data_source_file c7dt00428a2.cif
_cod_data_source_block d1651
_cod_database_code 7042724
_shelx_shelxl_version_number 2014/7
_shelx_space_group_comment
; 
The symmetry employed for this shelxl refinement is uniquely defined 
by the following loop, which should always be used as a source of 
symmetry information in preference to the above space-group names. 
They are only intended as comments. 
;
_shelx_estimated_absorpt_t_min 0.558
_shelx_estimated_absorpt_t_max 0.734

loop_
_space_group_symop_operation_xyz
'x, y, z'
'-x, -y, -z'

loop_
_atom_site_label
_atom_site_type_symbol
_atom_site_fract_x
_atom_site_fract_y
_atom_site_fract_z
_atom_site_U_iso_or_equiv
_atom_site_adp_type
_atom_site_occupancy
_atom_site_site_symmetry_order
_atom_site_calc_flag
_atom_site_refinement_flags_posn
_atom_site_refinement_flags_adp
Au1 Au 0.29191(2) 0.22724(2) 0.48350(2) 0.01781(5) Uani 1 1 d . .
P1 P 0.11820(9) 0.25711(8) 0.67203(8) 0.01610(19) Uani 1 1 d . .
C1 C 0.1807(3) 0.1866(3) 0.8083(3) 0.0168(7) Uani 1 1 d . .
C2 C 0.3193(4) 0.1866(4) 0.8029(3) 0.0277(9) Uani 1 1 d . .
H2A H 0.3778 0.2193 0.7281 0.033 Uiso 1 1 calc R U
C3 C 0.3726(4) 0.1399(4) 0.9047(4) 0.0308(9) Uani 1 1 d . .
H3A H 0.4667 0.1424 0.9010 0.037 Uiso 1 1 calc R U
C4 C 0.2886(4) 0.0891(3) 1.0127(3) 0.0263(8) Uani 1 1 d . .
H4A H 0.3252 0.0563 1.0829 0.032 Uiso 1 1 calc R U
C5 C 0.1517(4) 0.0864(3) 1.0184(3) 0.0236(8) Uani 1 1 d . .
H5A H 0.0945 0.0508 1.0920 0.028 Uiso 1 1 calc R U
C6 C 0.0977(4) 0.1354(3) 0.9168(3) 0.0193(7) Uani 1 1 d . .
H6A H 0.0032 0.1340 0.9214 0.023 Uiso 1 1 calc R U
C7 C -0.0379(3) 0.1939(3) 0.6819(3) 0.0163(7) Uani 1 1 d . .
C8 C -0.0225(4) 0.0685(3) 0.6538(3) 0.0197(7) Uani 1 1 d . .
H8A H 0.0667 0.0158 0.6395 0.024 Uiso 1 1 calc R U
C9 C -0.1370(4) 0.0202(3) 0.6466(3) 0.0239(8) Uani 1 1 d . .
H9A H -0.1255 -0.0655 0.6276 0.029 Uiso 1 1 calc R U
C10 C -0.2667(4) 0.0953(4) 0.6668(3) 0.0263(8) Uani 1 1 d . .
H10A H -0.3443 0.0618 0.6612 0.032 Uiso 1 1 calc R U
C11 C -0.2837(4) 0.2198(4) 0.6953(4) 0.0286(9) Uani 1 1 d . .
H11A H -0.3733 0.2717 0.7099 0.034 Uiso 1 1 calc R U
C12 C -0.1702(4) 0.2694(3) 0.7026(3) 0.0224(8) Uani 1 1 d . .
H12A H -0.1827 0.3551 0.7218 0.027 Uiso 1 1 calc R U
C13 C 0.0532(3) 0.4213(3) 0.7114(3) 0.0160(7) Uani 1 1 d . .
C14 C -0.0266(3) 0.4561(3) 0.8350(3) 0.0201(7) Uani 1 1 d . .
H14A H -0.0435 0.3936 0.9017 0.024 Uiso 1 1 calc R U
C15 C -0.0806(4) 0.5815(3) 0.8595(3) 0.0219(8) Uani 1 1 d . .
H15A H -0.1347 0.6052 0.9430 0.026 Uiso 1 1 calc R U
C16 C -0.0553(4) 0.6727(3) 0.7615(3) 0.0218(8) Uani 1 1 d . .
H16A H -0.0935 0.7586 0.7780 0.026 Uiso 1 1 calc R U
C17 C 0.0249(4) 0.6388(3) 0.6408(3) 0.0213(8) Uani 1 1 d . .
H17A H 0.0426 0.7017 0.5746 0.026 Uiso 1 1 calc R U
C18 C 0.0799(3) 0.5135(3) 0.6150(3) 0.0179(7) Uani 1 1 d . .
H18A H 0.1358 0.4909 0.5318 0.021 Uiso 1 1 calc R U
C20 C 0.4616(3) 0.2029(3) 0.3211(3) 0.0182(7) Uani 1 1 d . .
H20A H 0.4754 0.1151 0.2933 0.022 Uiso 1 1 calc R U
C21 C 0.5967(4) 0.2198(3) 0.3509(3) 0.0219(8) Uani 1 1 d . .
H21A H 0.6128 0.1616 0.4242 0.026 Uiso 1 1 calc R U
C22 C 0.5839(4) 0.3558(4) 0.3860(3) 0.0288(9) Uani 1 1 d . .
H22A H 0.5045 0.3760 0.4626 0.035 Uiso 1 1 calc R U
H22B H 0.6700 0.3659 0.4068 0.035 Uiso 1 1 calc R U
C23 C 0.5609(4) 0.4453(3) 0.2743(4) 0.0283(9) Uani 1 1 d . .
H23A H 0.5517 0.5338 0.2982 0.034 Uiso 1 1 calc R U
C24 C 0.6862(4) 0.4150(4) 0.1571(4) 0.0315(9) Uani 1 1 d . .
H24A H 0.6729 0.4735 0.0843 0.038 Uiso 1 1 calc R U
H24B H 0.7725 0.4255 0.1771 0.038 Uiso 1 1 calc R U
C25 C 0.6995(4) 0.2804(3) 0.1208(3) 0.0266(8) Uani 1 1 d . .
H25A H 0.7808 0.2605 0.0443 0.032 Uiso 1 1 calc R U
C26 C 0.5662(4) 0.2642(4) 0.0897(3) 0.0277(9) Uani 1 1 d . .
H26A H 0.5755 0.1769 0.0649 0.033 Uiso 1 1 calc R U
H26B H 0.5509 0.3216 0.0168 0.033 Uiso 1 1 calc R U
C27 C 0.4413(4) 0.2934(3) 0.2074(3) 0.0223(8) Uani 1 1 d . .
H27A H 0.3544 0.2838 0.1859 0.027 Uiso 1 1 calc R U
C28 C 0.7218(4) 0.1908(4) 0.2329(3) 0.0283(9) Uani 1 1 d . .
H28A H 0.8083 0.2001 0.2534 0.034 Uiso 1 1 calc R U
H28B H 0.7324 0.1030 0.2090 0.034 Uiso 1 1 calc R U
C29 C 0.4283(4) 0.4297(3) 0.2420(3) 0.0271(9) Uani 1 1 d . .
H29A H 0.4139 0.4872 0.1689 0.033 Uiso 1 1 calc R U
H29B H 0.3468 0.4512 0.3164 0.033 Uiso 1 1 calc R U

loop_
_atom_site_aniso_label
_atom_site_aniso_U_11
_atom_site_aniso_U_22
_atom_site_aniso_U_33
_atom_site_aniso_U_23
_atom_site_aniso_U_13
_atom_site_aniso_U_12
Au1 0.01640(7) 0.01792(7) 0.01716(7) -0.00173(5) -0.00057(5) -0.00367(5)
P1 0.0152(4) 0.0161(4) 0.0158(5) -0.0007(3) -0.0018(3) -0.0031(4)
C1 0.0178(18) 0.0141(17) 0.0165(18) -0.0028(13) -0.0019(14) -0.0009(14)
C2 0.021(2) 0.036(2) 0.025(2) 0.0011(17) -0.0038(16) -0.0067(17)
C3 0.021(2) 0.041(2) 0.032(2) -0.0040(18) -0.0128(17) -0.0001(18)
C4 0.034(2) 0.021(2) 0.023(2) -0.0031(15) -0.0121(17) 0.0036(16)
C5 0.033(2) 0.0200(19) 0.0177(19) 0.0009(15) -0.0039(16) -0.0088(16)
C6 0.0214(19) 0.0182(18) 0.0172(18) -0.0016(14) -0.0025(14) -0.0043(14)
C7 0.0218(18) 0.0182(18) 0.0090(16) 0.0019(13) -0.0047(14) -0.0044(14)
C8 0.0214(19) 0.0180(18) 0.0175(18) 0.0032(14) -0.0048(14) -0.0009(14)
C9 0.032(2) 0.0207(19) 0.0214(19) 0.0011(15) -0.0084(16) -0.0099(16)
C10 0.028(2) 0.032(2) 0.025(2) 0.0033(16) -0.0101(16) -0.0167(17)
C11 0.0181(19) 0.029(2) 0.037(2) -0.0012(17) -0.0060(17) -0.0045(16)
C12 0.0214(19) 0.0176(18) 0.028(2) -0.0040(15) -0.0060(16) -0.0038(15)
C13 0.0138(17) 0.0165(17) 0.0185(18) -0.0004(14) -0.0047(14) -0.0040(13)
C14 0.0224(19) 0.0191(18) 0.0178(18) 0.0007(14) -0.0034(14) -0.0048(15)
C15 0.0217(19) 0.024(2) 0.0187(19) -0.0040(15) -0.0020(15) -0.0055(15)
C16 0.0210(19) 0.0164(18) 0.030(2) -0.0033(15) -0.0107(16) -0.0005(15)
C17 0.025(2) 0.0176(18) 0.0228(19) 0.0070(15) -0.0107(16) -0.0052(15)
C18 0.0212(18) 0.0211(18) 0.0120(17) 0.0010(14) -0.0059(14) -0.0040(14)
C20 0.0169(18) 0.0182(18) 0.0190(18) -0.0062(14) -0.0005(14) -0.0055(14)
C21 0.0205(19) 0.0201(19) 0.0229(19) 0.0033(15) -0.0063(15) 0.0004(15)
C22 0.026(2) 0.036(2) 0.027(2) -0.0105(17) -0.0051(17) -0.0109(17)
C23 0.027(2) 0.0168(19) 0.036(2) -0.0064(16) 0.0017(17) -0.0061(16)
C24 0.023(2) 0.031(2) 0.035(2) 0.0041(18) 0.0014(17) -0.0097(17)
C25 0.0191(19) 0.031(2) 0.023(2) -0.0032(16) 0.0058(15) -0.0037(16)
C26 0.028(2) 0.032(2) 0.020(2) -0.0018(16) -0.0006(16) -0.0063(17)
C27 0.0134(17) 0.032(2) 0.0217(19) -0.0047(16) -0.0043(14) -0.0033(15)
C28 0.0163(19) 0.029(2) 0.038(2) -0.0055(17) -0.0051(16) -0.0005(16)
C29 0.024(2) 0.022(2) 0.028(2) 0.0056(16) -0.0019(16) 0.0047(16)

loop_
_atom_type_symbol
_atom_type_description
_atom_type_scat_dispersion_real
_atom_type_scat_dispersion_imag
_atom_type_scat_source
C C 0.0033 0.0016 'International Tables Vol C Tables 4.2.6.8 and 6.1.1.4'
H H 0.0000 0.0000 'International Tables Vol C Tables 4.2.6.8 and 6.1.1.4'
P P 0.1023 0.0942 'International Tables Vol C Tables 4.2.6.8 and 6.1.1.4'
Au Au -2.0133 8.8022 'International Tables Vol C Tables 4.2.6.8 and 6.1.1.4'

loop_
_geom_angle_atom_site_label_1
_geom_angle_atom_site_label_2
_geom_angle_atom_site_label_3
_geom_angle
C20 Au1 P1 174.99(9)
C1 P1 C13 104.08(15)
C1 P1 C7 105.79(15)
C13 P1 C7 104.46(15)
C1 P1 Au1 111.25(11)
C13 P1 Au1 114.14(11)
C7 P1 Au1 116.06(10)
C6 C1 C2 118.9(3)
C6 C1 P1 123.7(3)
C2 C1 P1 117.4(3)
C3 C2 C1 120.8(3)
C3 C2 H2A 119.6
C1 C2 H2A 119.6
C2 C3 C4 119.8(4)
C2 C3 H3A 120.1
C4 C3 H3A 120.1
C5 C4 C3 120.0(3)
C5 C4 H4A 120.0
C3 C4 H4A 120.0
C4 C5 C6 120.1(3)
C4 C5 H5A 120.0
C6 C5 H5A 120.0
C5 C6 C1 120.5(3)
C5 C6 H6A 119.8
C1 C6 H6A 119.8
C8 C7 C12 118.6(3)
C8 C7 P1 118.5(3)
C12 C7 P1 122.5(3)
C9 C8 C7 120.3(3)
C9 C8 H8A 119.8
C7 C8 H8A 119.8
C10 C9 C8 120.6(3)
C10 C9 H9A 119.7
C8 C9 H9A 119.7
C9 C10 C11 119.7(3)
C9 C10 H10A 120.1
C11 C10 H10A 120.1
C10 C11 C12 120.4(3)
C10 C11 H11A 119.8
C12 C11 H11A 119.8
C11 C12 C7 120.4(3)
C11 C12 H12A 119.8
C7 C12 H12A 119.8
C18 C13 C14 119.6(3)
C18 C13 P1 118.7(2)
C14 C13 P1 121.6(2)
C15 C14 C13 119.9(3)
C15 C14 H14A 120.0
C13 C14 H14A 120.0
C14 C15 C16 119.9(3)
C14 C15 H15A 120.1
C16 C15 H15A 120.1
C17 C16 C15 120.2(3)
C17 C16 H16A 119.9
C15 C16 H16A 119.9
C16 C17 C18 120.5(3)
C16 C17 H17A 119.8
C18 C17 H17A 119.8
C17 C18 C13 119.9(3)
C17 C18 H18A 120.1
C13 C18 H18A 120.1
C27 C20 C21 107.7(3)
C27 C20 Au1 113.7(2)
C21 C20 Au1 111.4(2)
C27 C20 H20A 107.9
C21 C20 H20A 107.9
Au1 C20 H20A 107.9
C22 C21 C28 108.4(3)
C22 C21 C20 109.9(3)
C28 C21 C20 110.3(3)
C22 C21 H21A 109.4
C28 C21 H21A 109.4
C20 C21 H21A 109.4
C23 C22 C21 109.9(3)
C23 C22 H22A 109.7
C21 C22 H22A 109.7
C23 C22 H22B 109.7
C21 C22 H22B 109.7
H22A C22 H22B 108.2
C22 C23 C29 109.8(3)
C22 C23 C24 109.2(3)
C29 C23 C24 109.3(3)
C22 C23 H23A 109.5
C29 C23 H23A 109.5
C24 C23 H23A 109.5
C25 C24 C23 109.3(3)
C25 C24 H24A 109.8
C23 C24 H24A 109.8
C25 C24 H24B 109.8
C23 C24 H24B 109.8
H24A C24 H24B 108.3
C24 C25 C28 109.5(3)
C24 C25 C26 109.8(3)
C28 C25 C26 109.0(3)
C24 C25 H25A 109.5
C28 C25 H25A 109.5
C26 C25 H25A 109.5
C25 C26 C27 109.7(3)
C25 C26 H26A 109.7
C27 C26 H26A 109.7
C25 C26 H26B 109.7
C27 C26 H26B 109.7
H26A C26 H26B 108.2
C29 C27 C26 108.4(3)
C29 C27 C20 110.3(3)
C26 C27 C20 110.5(3)
C29 C27 H27A 109.2
C26 C27 H27A 109.2
C20 C27 H27A 109.2
C25 C28 C21 110.0(3)
C25 C28 H28A 109.7
C21 C28 H28A 109.7
C25 C28 H28B 109.7
C21 C28 H28B 109.7
H28A C28 H28B 108.2
C23 C29 C27 109.6(3)
C23 C29 H29A 109.8
C27 C29 H29A 109.8
C23 C29 H29B 109.8
C27 C29 H29B 109.8
H29A C29 H29B 108.2

loop_
_geom_bond_atom_site_label_1
_geom_bond_atom_site_label_2
_geom_bond_distance
Au1 C20 2.090(3)
Au1 P1 2.3025(9)
P1 C1 1.818(3)
P1 C13 1.822(3)
P1 C7 1.823(3)
C1 C6 1.387(4)
C1 C2 1.392(5)
C2 C3 1.378(5)
C2 H2A 0.9500
C3 C4 1.386(5)
C3 H3A 0.9500
C4 C5 1.380(5)
C4 H4A 0.9500
C5 C6 1.384(5)
C5 H5A 0.9500
C6 H6A 0.9500
C7 C8 1.394(5)
C7 C12 1.398(5)
C8 C9 1.392(5)
C8 H8A 0.9500
C9 C10 1.375(5)
C9 H9A 0.9500
C10 C11 1.384(5)
C10 H10A 0.9500
C11 C12 1.390(5)
C11 H11A 0.9500
C12 H12A 0.9500
C13 C18 1.390(4)
C13 C14 1.405(4)
C14 C15 1.385(5)
C14 H14A 0.9500
C15 C16 1.392(5)
C15 H15A 0.9500
C16 C17 1.378(5)
C16 H16A 0.9500
C17 C18 1.387(5)
C17 H17A 0.9500
C18 H18A 0.9500
C20 C27 1.541(5)
C20 C21 1.542(5)
C20 H20A 1.0000
C21 C22 1.534(5)
C21 C28 1.538(5)
C21 H21A 1.0000
C22 C23 1.524(5)
C22 H22A 0.9900
C22 H22B 0.9900
C23 C29 1.527(5)
C23 C24 1.536(5)
C23 H23A 1.0000
C24 C25 1.522(5)
C24 H24A 0.9900
C24 H24B 0.9900
C25 C28 1.526(5)
C25 C26 1.530(5)
C25 H25A 1.0000
C26 C27 1.535(5)
C26 H26A 0.9900
C26 H26B 0.9900
C27 C29 1.534(5)
C27 H27A 1.0000
C28 H28A 0.9900
C28 H28B 0.9900
C29 H29A 0.9900
C29 H29B 0.9900

loop_
_geom_torsion_atom_site_label_1
_geom_torsion_atom_site_label_2
_geom_torsion_atom_site_label_3
_geom_torsion_atom_site_label_4
_geom_torsion
C13 P1 C1 C6 88.9(3)
C7 P1 C1 C6 -20.9(3)
Au1 P1 C1 C6 -147.7(3)
C13 P1 C1 C2 -89.9(3)
C7 P1 C1 C2 160.3(3)
Au1 P1 C1 C2 33.5(3)
C6 C1 C2 C3 -1.7(5)
P1 C1 C2 C3 177.1(3)
C1 C2 C3 C4 1.7(6)
C2 C3 C4 C5 -0.4(6)
C3 C4 C5 C6 -0.7(5)
C4 C5 C6 C1 0.6(5)
C2 C1 C6 C5 0.6(5)
P1 C1 C6 C5 -178.2(2)
C1 P1 C7 C8 -71.8(3)
C13 P1 C7 C8 178.7(3)
Au1 P1 C7 C8 52.1(3)
C1 P1 C7 C12 115.3(3)
C13 P1 C7 C12 5.8(3)
Au1 P1 C7 C12 -120.8(3)
C12 C7 C8 C9 0.1(5)
P1 C7 C8 C9 -173.0(2)
C7 C8 C9 C10 0.1(5)
C8 C9 C10 C11 -0.4(5)
C9 C10 C11 C12 0.5(6)
C10 C11 C12 C7 -0.3(6)
C8 C7 C12 C11 0.0(5)
P1 C7 C12 C11 172.8(3)
C1 P1 C13 C18 139.3(3)
C7 P1 C13 C18 -110.0(3)
Au1 P1 C13 C18 17.8(3)
C1 P1 C13 C14 -42.8(3)
C7 P1 C13 C14 67.9(3)
Au1 P1 C13 C14 -164.3(2)
C18 C13 C14 C15 1.4(5)
P1 C13 C14 C15 -176.5(3)
C13 C14 C15 C16 -0.1(5)
C14 C15 C16 C17 -1.0(5)
C15 C16 C17 C18 0.8(5)
C16 C17 C18 C13 0.5(5)
C14 C13 C18 C17 -1.6(5)
P1 C13 C18 C17 176.3(3)
C27 C20 C21 C22 60.2(3)
Au1 C20 C21 C22 -65.2(3)
C27 C20 C21 C28 -59.2(3)
Au1 C20 C21 C28 175.4(2)
C28 C21 C22 C23 60.1(4)
C20 C21 C22 C23 -60.5(4)
C21 C22 C23 C29 59.2(4)
C21 C22 C23 C24 -60.7(4)
C22 C23 C24 C25 60.3(4)
C29 C23 C24 C25 -59.8(4)
C23 C24 C25 C28 -60.1(4)
C23 C24 C25 C26 59.5(4)
C24 C25 C26 C27 -60.3(4)
C28 C25 C26 C27 59.7(4)
C25 C26 C27 C29 60.3(4)
C25 C26 C27 C20 -60.7(4)
C21 C20 C27 C29 -60.3(3)
Au1 C20 C27 C29 63.7(3)
C21 C20 C27 C26 59.5(3)
Au1 C20 C27 C26 -176.5(2)
C24 C25 C28 C21 60.4(4)
C26 C25 C28 C21 -59.7(4)
C22 C21 C28 C25 -59.8(4)
C20 C21 C28 C25 60.5(4)
C22 C23 C29 C27 -58.9(4)
C24 C23 C29 C27 60.9(4)
C26 C27 C29 C23 -60.8(4)
C20 C27 C29 C23 60.2(4)
